data_7052210
loop_
_publ_author_name
'Yamada, Manabu'
'Kondo, Yoshihiko'
'Akimoto, Kazuhiko'
'Kabuto, Chizuko'
'Hamada, Fumio'

_publ_section_title
;
 Supramolecular assembly based on p-sulfonatothiacalix[6]arene with
 sodium and water molecules
;
_journal_issue 11
_journal_name_full 'New Journal of Chemistry'
_journal_page_first 1874
_journal_paper_doi 10.1039/b706891c
_journal_volume 31
_journal_year 2007
_chemical_formula_moiety 'C36 H76 Na2 O50 S12 '
_chemical_formula_sum 'C36 H76 Na2 O50 S12'
_chemical_formula_weight 1739.67
_space_group_IT_number 15
_symmetry_cell_setting monoclinic
_symmetry_Int_Tables_number 15
_symmetry_space_group_name_Hall '-C 2yc'
_symmetry_space_group_name_H-M 'C 1 2/c 1'
_cell_angle_alpha 90.0000
_cell_angle_beta 94.895(2)
_cell_angle_gamma 90.0000
_cell_formula_units_Z 4
_cell_length_a 27.7660(14)
_cell_length_b 11.5247(6)
_cell_length_c 21.2342(10)
_cell_measurement_reflns_used 26164
_cell_measurement_temperature 163.1
_cell_measurement_theta_max 27.5
_cell_measurement_theta_min 2.1
_cell_volume 6770.1(6)
_computing_cell_refinement PROCESS-AUTO
_computing_data_collection PROCESS-AUTO
_computing_data_reduction CrystalStructure
_computing_publication_material 'CrystalStructure 3.8'
_computing_structure_refinement SHELXL
_computing_structure_solution SIR2004
_diffrn_detector_area_resol_mean 10.00
_diffrn_measured_fraction_theta_full 0.998
_diffrn_measured_fraction_theta_max 0.998
_diffrn_measurement_device_type 'Rigaku RAXIS-RAPID'
_diffrn_measurement_method \w
_diffrn_radiation_type 'Mo K\a'
_diffrn_radiation_wavelength 0.71069
_diffrn_reflns_av_R_equivalents 0.081
_diffrn_reflns_limit_h_max 36
_diffrn_reflns_limit_h_min -36
_diffrn_reflns_limit_k_max 14
_diffrn_reflns_limit_k_min -14
_diffrn_reflns_limit_l_max 25
_diffrn_reflns_limit_l_min -27
_diffrn_reflns_number 29912
_diffrn_reflns_theta_full 27.48
_diffrn_reflns_theta_max 27.48
_exptl_absorpt_coefficient_mu 0.514
_exptl_absorpt_correction_T_max 0.950
_exptl_absorpt_correction_T_min 0.660
_exptl_absorpt_correction_type multi-scan
_exptl_absorpt_process_details
;
Higashi, T. (1995). Program for Absorption Correction.
Rigaku Corporation, Tokyo, Japan.
;
_exptl_crystal_colour brown
_exptl_crystal_density_diffrn 1.707
_exptl_crystal_density_method 'not measured'
_exptl_crystal_description block
_exptl_crystal_F_000 3624.00
_exptl_crystal_size_max 0.50
_exptl_crystal_size_mid 0.20
_exptl_crystal_size_min 0.10
_refine_diff_density_max 1.48
_refine_diff_density_min -0.54
_refine_ls_extinction_coef 0.0015(2)
_refine_ls_extinction_method SHELXL
_refine_ls_goodness_of_fit_ref 1.128
_refine_ls_hydrogen_treatment refall
_refine_ls_number_parameters 485
_refine_ls_number_reflns 7743
_refine_ls_R_factor_gt 0.1034
_refine_ls_shift/su_max 0.0050
_refine_ls_structure_factor_coef Fsqd
_refine_ls_weighting_details 'w = 1/[\s^2^(Fo^2^)+(0.1222P)^2^+66.4424P] where P=(Fo^2^+2Fc^2^)/3'
_refine_ls_weighting_scheme calc
_refine_ls_wR_factor_ref 0.2714
_reflns_number_gt 5989
_reflns_number_total 7743
_reflns_threshold_expression F^2^>2.0\s(F^2^)
_cod_data_source_file b706891c.txt
_cod_data_source_block '___yamada7'
_cod_original_formula_sum 'C36 H76 Na2 O50 S12 '
_cod_database_code 7052210

loop_
_symmetry_equiv_pos_site_id
_symmetry_equiv_pos_as_xyz
1 +X,+Y,+Z
2 -X,+Y,1/2-Z
3 -X,-Y,-Z
4 +X,-Y,1/2+Z
5 1/2+X,1/2+Y,+Z
6 1/2-X,1/2+Y,1/2-Z
7 1/2-X,1/2-Y,-Z
8 1/2+X,1/2-Y,1/2+Z

loop_
_atom_site_label
_atom_site_type_symbol
_atom_site_fract_x
_atom_site_fract_y
_atom_site_fract_z
_atom_site_U_iso_or_equiv
_atom_site_adp_type
_atom_site_occupancy
_atom_site_symmetry_multiplicity
_atom_site_calc_flag
_atom_site_refinement_flags
_atom_site_disorder_assembly
_atom_site_disorder_group
S(2) S 0.74802(5) 0.35677(12) 0.76495(6) 0.0264(3) Uani 1.00 1 d . . .
S(1) S 0.73116(5) 0.71630(12) 0.59491(6) 0.0273(3) Uani 1.00 1 d . . .
S(3) S 0.81745(6) 0.16792(13) 0.55370(8) 0.0347(3) Uani 1.00 1 d . . .
S(5) S 0.58003(6) 0.60664(15) 0.73471(8) 0.0349(3) Uani 1.00 1 d . . .
S(4) S 0.61181(5) 0.76156(13) 0.37924(7) 0.0295(3) Uani 1.00 1 d . . .
S(6) S 0.63612(7) 0.05292(18) 0.61743(11) 0.0528(5) Uani 1.00 1 d . . .
Na(1) Na 0.48789(10) 0.8840(2) 0.55411(14) 0.0449(6) Uani 1.00 1 d . . .
O(2) O 0.78182(15) 0.5315(3) 0.6784(2) 0.0329(9) Uani 1.00 1 d . . .
O(24) O 0.59334(12) 0.2041(3) 0.3521(2) 0.0266(9) Uani 1.00 1 d . . .
O(19) O 0.5687(2) 0.8092(5) 0.5599(3) 0.0719(19) Uani 1.00 1 d . . .
O(1) O 0.73225(19) 0.4643(4) 0.5554(2) 0.0441(11) Uani 1.00 1 d . . .
O(18) O 0.51017(17) 1.0884(4) 0.5582(2) 0.0465(11) Uani 1.00 1 d . . .
O(3) O 0.82035(15) 0.3033(4) 0.6683(2) 0.0375(10) Uani 1.00 1 d . . .
O(4) O 0.5721(2) 0.7949(8) 0.4131(3) 0.097(2) Uani 1.00 1 d . . .
O(5) O 0.6408(2) 0.8596(6) 0.3670(4) 0.096(3) Uani 1.00 1 d . . .
O(20) O 0.4901(2) 0.8567(5) 0.6648(2) 0.0601(15) Uani 1.00 1 d . . .
O(8) O 0.5657(2) 0.7165(7) 0.7083(4) 0.096(2) Uani 1.00 1 d . . .
O(17) O 0.40392(18) 0.9346(4) 0.5647(2) 0.0474(12) Uani 1.00 1 d . . .
O(9) O 0.5836(3) 0.6161(7) 0.8032(4) 0.049(2) Uani 0.80 1 d P . .
O(6) O 0.5934(3) 0.6891(7) 0.3274(4) 0.052(2) Uani 0.80 1 d P . .
O(10) O 0.5520(4) 0.5029(13) 0.7154(5) 0.053(2) Uani 0.70 1 d P . .
O(13) O 0.6375(2) -0.0010(8) 0.5579(3) 0.095(2) Uani 1.00 1 d . . .
O(16) O 0.4452(3) 0.6968(6) 0.5476(5) 0.106(2) Uani 1.00 1 d . . .
O(14) O 0.6005(2) 0.1380(8) 0.6229(6) 0.145(5) Uani 1.00 1 d . . .
O(15) O 0.6317(3) -0.0394(8) 0.6639(4) 0.107(2) Uani 1.00 1 d . . .
O(29) O 0.5000 1.0495(13) 0.7500 0.073(5) Uani 0.50 2 d SP . .
O(26) O 0.47789(19) 0.4260(6) 0.6817(2) 0.0659(18) Uani 1.00 1 d . . .
O(28) O 0.4813(3) 0.4754(9) 0.5795(4) 0.088(2) Uani 0.80 1 d P . .
O(22) O 0.5652(2) 0.5702(6) 0.5405(4) 0.084(2) Uani 1.00 1 d . . .
O(23) O 0.6049(2) 0.0361(6) 0.2834(3) 0.0746(19) Uani 1.00 1 d . . .
O(21) O 0.6180(6) 0.3681(12) 0.5766(8) 0.097(5) Uani 0.50 1 d P . .
O(25) O 0.5367(6) 1.2569(17) 0.7107(7) 0.103(5) Uani 0.50 1 d P . .
O(11) O 0.5745(16) 0.565(7) 0.796(2) 0.20(4) Uani 0.20 1 d P . .
O(12) O 0.5516(14) 0.543(4) 0.6875(19) 0.108(18) Uani 0.30 1 d P . .
O(27) O 0.4893(7) 0.371(2) 0.5599(10) 0.033(4) Uani 0.20 1 d P . .
O(7) O 0.6151(12) 0.718(2) 0.3145(14) 0.041(7) Uani 0.20 1 d P . .
C(1) C 0.64791(19) 0.6716(4) 0.4316(2) 0.0235(10) Uani 1.00 1 d . . .
C(2) C 0.6720(2) 0.7193(4) 0.4854(2) 0.0254(11) Uani 1.00 1 d . . .
C(3) C 0.7001(2) 0.6494(4) 0.5278(2) 0.0254(11) Uani 1.00 1 d . . .
C(4) C 0.7041(2) 0.5311(5) 0.5146(2) 0.0295(12) Uani 1.00 1 d . . .
C(5) C 0.6793(2) 0.4834(4) 0.4606(2) 0.0284(11) Uani 1.00 1 d . . .
C(6) C 0.6510(2) 0.5549(5) 0.4191(2) 0.0272(11) Uani 1.00 1 d . . .
C(7) C 0.6398(2) 0.5840(4) 0.7151(2) 0.0258(11) Uani 1.00 1 d . . .
C(8) C 0.6667(2) 0.4927(4) 0.7442(2) 0.0268(11) Uani 1.00 1 d . . .
C(9) C 0.7143(2) 0.4756(4) 0.7298(2) 0.0227(10) Uani 1.00 1 d . . .
C(10) C 0.7354(2) 0.5491(4) 0.6877(2) 0.0239(10) Uani 1.00 1 d . . .
C(11) C 0.7068(2) 0.6354(4) 0.6561(2) 0.0225(10) Uani 1.00 1 d . . .
C(12) C 0.6597(2) 0.6541(4) 0.6709(2) 0.0268(11) Uani 1.00 1 d . . .
C(13) C 0.6920(2) 0.1232(5) 0.6356(3) 0.0338(13) Uani 1.00 1 d . . .
C(14) C 0.7281(2) 0.1114(5) 0.5950(3) 0.0363(13) Uani 1.00 1 d . . .
C(15) C 0.7711(2) 0.1722(5) 0.6068(2) 0.0292(11) Uani 1.00 1 d . . .
C(16) C 0.77778(19) 0.2467(4) 0.6596(2) 0.0243(10) Uani 1.00 1 d . . .
C(17) C 0.74074(19) 0.2590(4) 0.6997(2) 0.0236(10) Uani 1.00 1 d . . .
C(18) C 0.6981(2) 0.1968(5) 0.6878(2) 0.0309(12) Uani 1.00 1 d . . .
H(1) H 0.6407 0.5243 0.3812 0.032 Uiso 1.00 1 c R . .
H(2) H 0.6682 0.8038 0.4975 0.020 Uiso 1.00 1 c R . .
H(3) H 0.6471 0.7182 0.6522 0.013 Uiso 1.00 1 c R . .
H(4) H 0.6492 0.4389 0.7649 0.049 Uiso 1.00 1 c R . .
H(5) H 0.7237 0.0601 0.5599 0.060 Uiso 1.00 1 c R . .
H(6) H 0.6705 0.2132 0.7036 0.041 Uiso 1.00 1 c R . .
H(7) H 0.8147 0.3369 0.6904 0.043 Uiso 1.00 1 c R . .
H(10) H 0.7899 0.5844 0.6501 0.027 Uiso 1.00 1 c R . .
H(11) H 0.7293 0.4065 0.5400 0.031 Uiso 1.00 1 c R . .

loop_
_atom_site_aniso_label
_atom_site_aniso_U_11
_atom_site_aniso_U_22
_atom_site_aniso_U_33
_atom_site_aniso_U_12
_atom_site_aniso_U_13
_atom_site_aniso_U_23
S(2) 0.0321(7) 0.0264(6) 0.0198(6) 0.0060(5) -0.0025(5) 0.0020(5)
S(1) 0.0336(7) 0.0265(7) 0.0216(6) -0.0029(5) 0.0016(5) 0.0019(5)
S(3) 0.0473(9) 0.0213(6) 0.0376(8) 0.0009(6) 0.0159(6) -0.0028(5)
S(5) 0.0294(7) 0.0391(8) 0.0371(8) 0.0092(6) 0.0083(6) 0.0029(6)
S(4) 0.0287(7) 0.0290(7) 0.0300(7) 0.0039(5) -0.0018(5) 0.0017(5)
S(6) 0.0301(8) 0.0490(10) 0.0770(13) -0.0085(7) -0.0084(8) -0.0169(9)
Na(1) 0.0416(15) 0.0438(15) 0.0502(16) 0.0026(12) 0.0094(12) 0.0081(12)
O(2) 0.026(2) 0.038(2) 0.036(2) 0.0026(17) 0.0071(16) 0.0099(18)
O(24) 0.0111(16) 0.0189(17) 0.052(2) 0.0047(13) 0.0136(15) 0.0275(17)
O(19) 0.036(3) 0.058(3) 0.120(5) 0.005(2) -0.001(3) -0.007(3)
O(1) 0.064(3) 0.033(2) 0.034(2) 0.018(2) -0.009(2) 0.0011(19)
O(18) 0.034(2) 0.051(3) 0.054(2) 0.000(2) 0.001(2) -0.003(2)
O(3) 0.029(2) 0.036(2) 0.049(2) -0.0071(18) 0.0106(19) -0.012(2)
O(4) 0.077(4) 0.142(7) 0.074(4) 0.080(5) 0.019(3) 0.021(4)
O(5) 0.058(3) 0.072(4) 0.149(7) -0.025(3) -0.046(4) 0.075(4)
O(20) 0.056(3) 0.072(3) 0.053(3) 0.011(2) 0.007(2) 0.019(2)
O(8) 0.056(3) 0.097(5) 0.142(6) 0.045(3) 0.050(4) 0.066(5)
O(17) 0.045(2) 0.043(2) 0.054(3) 0.006(2) 0.005(2) 0.001(2)
O(9) 0.054(5) 0.052(4) 0.042(4) 0.001(3) 0.017(3) -0.015(3)
O(6) 0.070(6) 0.041(4) 0.041(4) 0.013(4) -0.023(4) -0.004(3)
O(10) 0.030(4) 0.074(7) 0.054(6) -0.007(4) 0.007(4) -0.024(5)
O(13) 0.062(4) 0.119(6) 0.100(5) -0.028(4) -0.011(3) -0.052(4)
O(16) 0.092(5) 0.060(4) 0.163(8) -0.007(4) -0.005(5) 0.005(5)
O(14) 0.030(3) 0.092(6) 0.306(15) 0.002(3) -0.024(5) -0.082(8)
O(15) 0.080(5) 0.100(6) 0.138(7) -0.043(4) 0.000(5) 0.022(5)
O(29) 0.105(14) 0.025(7) 0.082(12) 0.0000 -0.038(10) 0.0000
O(26) 0.034(2) 0.106(5) 0.060(3) -0.031(3) 0.017(2) -0.035(3)
O(28) 0.066(5) 0.098(7) 0.101(7) -0.026(5) 0.008(4) 0.014(5)
O(22) 0.078(4) 0.072(4) 0.106(5) -0.008(3) 0.028(4) -0.006(4)
O(23) 0.088(4) 0.062(4) 0.069(4) 0.004(3) -0.021(3) 0.012(3)
O(21) 0.124(13) 0.054(8) 0.118(13) 0.013(8) 0.030(10) 0.044(8)
O(25) 0.094(11) 0.145(15) 0.066(8) -0.059(11) -0.017(8) -0.008(9)
O(11) 0.04(2) 0.45(10) 0.11(3) 0.13(4) 0.06(2) 0.23(5)
O(12) 0.054(18) 0.14(3) 0.14(3) -0.06(2) 0.06(2) -0.10(2)
O(27) 0.023(9) 0.037(11) 0.041(11) 0.013(8) 0.015(8) 0.014(9)
O(7) 0.06(2) 0.037(16) 0.021(12) 0.008(14) -0.008(13) 0.004(10)
C(1) 0.025(2) 0.024(2) 0.022(2) 0.005(2) 0.005(2) 0.003(2)
C(2) 0.028(2) 0.024(2) 0.025(2) 0.003(2) 0.007(2) 0.000(2)
C(3) 0.035(2) 0.023(2) 0.019(2) 0.001(2) 0.007(2) 0.002(2)
C(4) 0.036(3) 0.027(2) 0.026(2) 0.006(2) 0.003(2) 0.001(2)
C(5) 0.039(3) 0.020(2) 0.027(2) 0.002(2) 0.007(2) 0.000(2)
C(6) 0.032(2) 0.028(2) 0.022(2) -0.001(2) 0.006(2) -0.003(2)
C(7) 0.026(2) 0.025(2) 0.027(2) 0.006(2) 0.004(2) -0.002(2)
C(8) 0.032(2) 0.024(2) 0.025(2) 0.004(2) 0.005(2) 0.001(2)
C(9) 0.028(2) 0.022(2) 0.018(2) 0.002(2) 0.0027(19) -0.0023(19)
C(10) 0.028(2) 0.023(2) 0.020(2) 0.003(2) -0.000(2) -0.003(2)
C(11) 0.030(2) 0.022(2) 0.016(2) -0.002(2) 0.0043(19) 0.0003(19)
C(12) 0.034(3) 0.023(2) 0.022(2) 0.006(2) -0.001(2) -0.000(2)
C(13) 0.025(2) 0.029(2) 0.046(3) -0.002(2) -0.006(2) -0.003(2)
C(14) 0.038(3) 0.031(3) 0.039(3) 0.002(2) -0.003(2) -0.008(2)
C(15) 0.033(2) 0.026(2) 0.029(2) 0.007(2) 0.006(2) 0.001(2)
C(16) 0.024(2) 0.022(2) 0.027(2) 0.002(2) 0.001(2) 0.000(2)
C(17) 0.024(2) 0.023(2) 0.022(2) 0.002(2) -0.003(2) -0.002(2)
C(18) 0.029(2) 0.028(2) 0.036(3) 0.006(2) 0.002(2) 0.002(2)

loop_
_atom_type_symbol
_atom_type_description
_atom_type_scat_dispersion_real
_atom_type_scat_dispersion_imag
_atom_type_scat_source
C C 0.003 0.002
;
International Tables for Crystallography
(1992, Vol. C, Tables 4.2.6.8 and 6.1.1.4)
;
H H 0.000 0.000
;
International Tables for Crystallography
(1992, Vol. C, Table 6.1.1.4)
;
Na Na 0.036 0.025
;
International Tables for Crystallography
(1992, Vol. C, Tables 4.2.6.8 and 6.1.1.4)
;
O O 0.011 0.006
;
International Tables for Crystallography
(1992, Vol. C, Tables 4.2.6.8 and 6.1.1.4)
;
S S 0.125 0.123
;
International Tables for Crystallography
(1992, Vol. C, Tables 4.2.6.8 and 6.1.1.4)
;

loop_
_geom_angle_atom_site_label_1
_geom_angle_atom_site_label_2
_geom_angle_atom_site_label_3
_geom_angle
_geom_angle_publ_flag
_geom_angle_site_symmetry_1
_geom_angle_site_symmetry_2
_geom_angle_site_symmetry_3
C(9) S(2) C(17) 98.0(2) yes . . .
C(3) S(1) C(11) 99.8(2) yes . . .
C(5) S(3) C(15) 100.7(2) yes 7_656 . .
O(8) S(5) O(9) 108.7(5) yes . . .
O(8) S(5) O(10) 119.3(6) yes . . .
O(8) S(5) O(11) 128(3) yes . . .
O(8) S(5) O(12) 93.6(18) yes . . .
O(8) S(5) C(7) 105.9(3) yes . . .
O(9) S(5) O(10) 109.2(6) yes . . .
O(9) S(5) O(11) 27(3) yes . . .
O(9) S(5) O(12) 136.7(17) yes . . .
O(9) S(5) C(7) 105.2(4) yes . . .
O(10) S(5) O(11) 83(3) yes . . .
O(10) S(5) O(12) 29.9(18) yes . . .
O(10) S(5) C(7) 107.6(5) yes . . .
O(11) S(5) O(12) 112(3) yes . . .
O(11) S(5) C(7) 110(2) yes . . .
O(12) S(5) C(7) 103.5(16) yes . . .
O(4) S(4) O(5) 110.7(4) yes . . .
O(4) S(4) O(6) 107.7(5) yes . . .
O(4) S(4) O(7) 132.6(14) yes . . .
O(4) S(4) C(1) 105.3(3) yes . . .
O(5) S(4) O(6) 119.3(5) yes . . .
O(5) S(4) O(7) 91.0(13) yes . . .
O(5) S(4) C(1) 106.4(3) yes . . .
O(6) S(4) O(7) 30.2(14) yes . . .
O(6) S(4) C(1) 106.6(4) yes . . .
O(7) S(4) C(1) 108.2(13) yes . . .
O(13) S(6) O(14) 117.1(6) yes . . .
O(13) S(6) O(15) 107.1(5) yes . . .
O(13) S(6) C(13) 107.9(3) yes . . .
O(14) S(6) O(15) 110.6(6) yes . . .
O(14) S(6) C(13) 105.9(4) yes . . .
O(15) S(6) C(13) 108.0(4) yes . . .
O(19) Na(1) O(18) 96.4(2) yes . . .
O(19) Na(1) O(18) 89.9(2) yes . . 3_676
O(19) Na(1) O(20) 87.5(2) yes . . .
O(19) Na(1) O(17) 169.1(2) yes . . .
O(19) Na(1) O(16) 97.6(2) yes . . .
O(18) Na(1) O(18) 83.12(19) yes . . 3_676
O(18) Na(1) O(20) 96.2(2) yes . . .
O(18) Na(1) O(17) 90.41(19) yes . . .
O(18) Na(1) O(16) 166.0(2) yes . . .
O(18) Na(1) O(20) 177.2(2) yes 3_676 . .
O(18) Na(1) O(17) 99.33(19) yes 3_676 . .
O(18) Na(1) O(16) 96.4(2) yes 3_676 . .
O(20) Na(1) O(17) 83.3(2) yes . . .
O(20) Na(1) O(16) 84.9(3) yes . . .
O(17) Na(1) O(16) 75.8(2) yes . . .
Na(1) O(18) Na(1) 96.9(2) yes . . 3_676
S(5) O(9) O(11) 72(4) yes . . .
S(4) O(6) O(7) 77(2) yes . . .
S(5) O(10) O(12) 72(3) yes . . .
S(5) O(11) O(9) 81(6) yes . . .
S(5) O(12) O(10) 78(3) yes . . .
S(4) O(7) O(6) 73(2) yes . . .
S(4) C(1) C(2) 119.5(4) yes . . .
S(4) C(1) C(6) 119.6(3) yes . . .
C(2) C(1) C(6) 120.9(4) yes . . .
C(1) C(2) C(3) 120.4(5) yes . . .
S(1) C(3) C(2) 118.3(4) yes . . .
S(1) C(3) C(4) 122.8(4) yes . . .
C(2) C(3) C(4) 118.9(4) yes . . .
O(1) C(4) C(3) 118.5(4) yes . . .
O(1) C(4) C(5) 121.2(5) yes . . .
C(3) C(4) C(5) 120.3(5) yes . . .
S(3) C(5) C(4) 119.9(4) yes 7_656 . .
S(3) C(5) C(6) 120.3(4) yes 7_656 . .
C(4) C(5) C(6) 119.8(5) yes . . .
C(1) C(6) C(5) 119.7(4) yes . . .
S(5) C(7) C(8) 118.8(4) yes . . .
S(5) C(7) C(12) 120.6(4) yes . . .
C(8) C(7) C(12) 120.6(5) yes . . .
C(7) C(8) C(9) 119.1(5) yes . . .
S(2) C(9) C(8) 119.3(4) yes . . .
S(2) C(9) C(10) 120.0(4) yes . . .
C(8) C(9) C(10) 120.7(4) yes . . .
O(2) C(10) C(9) 117.6(4) yes . . .
O(2) C(10) C(11) 123.3(4) yes . . .
C(9) C(10) C(11) 119.0(5) yes . . .
S(1) C(11) C(10) 119.0(4) yes . . .
S(1) C(11) C(12) 120.6(4) yes . . .
C(10) C(11) C(12) 120.4(4) yes . . .
C(7) C(12) C(11) 119.9(5) yes . . .
S(6) C(13) C(14) 119.2(5) yes . . .
S(6) C(13) C(18) 119.8(4) yes . . .
C(14) C(13) C(18) 120.7(5) yes . . .
C(13) C(14) C(15) 119.7(5) yes . . .
S(3) C(15) C(14) 121.9(4) yes . . .
S(3) C(15) C(16) 117.8(4) yes . . .
C(14) C(15) C(16) 120.2(5) yes . . .
O(3) C(16) C(15) 117.2(5) yes . . .
O(3) C(16) C(17) 123.3(4) yes . . .
C(15) C(16) C(17) 119.5(4) yes . . .
S(2) C(17) C(16) 119.8(3) yes . . .
S(2) C(17) C(18) 120.4(4) yes . . .
C(16) C(17) C(18) 119.8(5) yes . . .
C(13) C(18) C(17) 120.2(5) yes . . .
C(10) O(2) H(10) 107.1 no . . .
C(4) O(1) H(11) 101.0 no . . .
C(16) O(3) H(7) 97.3 no . . .
C(1) C(2) H(2) 122.3 no . . .
C(3) C(2) H(2) 117.1 no . . .
C(1) C(6) H(1) 122.3 no . . .
C(5) C(6) H(1) 116.8 no . . .
C(7) C(8) H(4) 115.7 no . . .
C(9) C(8) H(4) 123.8 no . . .
C(7) C(12) H(3) 128.2 no . . .
C(11) C(12) H(3) 111.5 no . . .
C(13) C(14) H(5) 120.0 no . . .
C(15) C(14) H(5) 120.3 no . . .
C(13) C(18) H(6) 112.5 no . . .
C(17) C(18) H(6) 125.1 no . . .

loop_
_geom_bond_atom_site_label_1
_geom_bond_atom_site_label_2
_geom_bond_distance
_geom_bond_publ_flag
_geom_bond_site_symmetry_1
_geom_bond_site_symmetry_2
S(2) C(9) 1.785(5) yes . .
S(2) C(17) 1.783(5) yes . .
S(1) C(3) 1.778(5) yes . .
S(1) C(11) 1.779(5) yes . .
S(3) C(5) 1.774(5) yes . 7_656
S(3) C(15) 1.782(6) yes . .
S(5) O(8) 1.427(8) yes . .
S(5) O(9) 1.454(9) yes . .
S(5) O(10) 1.467(14) yes . .
S(5) C(7) 1.766(5) yes . .
S(4) O(4) 1.420(7) yes . .
S(4) O(5) 1.424(7) yes . .
S(4) O(6) 1.440(9) yes . .
S(4) C(1) 1.768(5) yes . .
S(6) O(13) 1.411(8) yes . .
S(6) O(14) 1.405(8) yes . .
S(6) O(15) 1.463(10) yes . .
S(6) C(13) 1.764(6) yes . .
Na(1) O(19) 2.397(6) yes . .
Na(1) O(18) 2.436(5) yes . .
Na(1) O(18) 2.411(6) yes . 3_676
Na(1) O(20) 2.367(6) yes . .
Na(1) O(17) 2.432(5) yes . .
Na(1) O(16) 2.459(8) yes . .
O(2) C(10) 1.337(7) yes . .
O(1) C(4) 1.355(7) yes . .
O(3) C(16) 1.349(6) yes . .
C(1) C(2) 1.387(7) yes . .
C(1) C(6) 1.375(8) yes . .
C(2) C(3) 1.395(7) yes . .
C(3) C(4) 1.399(8) yes . .
C(4) C(5) 1.399(7) yes . .
C(5) C(6) 1.399(7) yes . .
C(7) C(8) 1.403(7) yes . .
C(7) C(12) 1.387(8) yes . .
C(8) C(9) 1.397(8) yes . .
C(9) C(10) 1.397(7) yes . .
C(10) C(11) 1.406(7) yes . .
C(11) C(12) 1.390(8) yes . .
C(13) C(14) 1.382(9) yes . .
C(13) C(18) 1.394(8) yes . .
C(14) C(15) 1.390(8) yes . .
C(15) C(16) 1.412(8) yes . .
C(16) C(17) 1.398(7) yes . .
C(17) C(18) 1.389(8) yes . .
O(2) H(10) 0.898 no . .
O(1) H(11) 0.744 no . .
O(3) H(7) 0.637 no . .
C(2) H(2) 1.015 no . .
C(6) H(1) 0.902 no . .
C(8) H(4) 0.920 no . .
C(12) H(3) 0.895 no . .
C(14) H(5) 0.951 no . .
C(18) H(6) 0.882 no . .

loop_
_geom_contact_atom_site_label_1
_geom_contact_atom_site_label_2
_geom_contact_distance
_geom_contact_publ_flag
_geom_contact_site_symmetry_1
_geom_contact_site_symmetry_2
S(5) O(11) 1.40(5) ? . .
S(5) O(12) 1.43(4) ? . .
S(4) O(7) 1.47(3) ? . .
O(2) O(5) 2.734(8) ? . 7_666
O(24) O(3) 2.473(5) ? . 7_656
O(24) O(20) 2.418(6) ? . 3_666
O(24) O(17) 2.379(6) ? . 3_666
O(24) O(9) 2.323(9) ? . 4_564
O(24) O(16) 2.716(11) ? . 3_666
O(24) O(23) 2.462(7) ? . .
O(24) O(11) 2.95(8) ? . 4_564
O(19) O(13) 2.907(10) ? . 1_565
O(19) O(22) 2.786(9) ? . .
O(18) O(4) 2.763(9) ? . 3_676
O(18) O(14) 2.814(9) ? . 1_565
O(3) O(24) 2.473(5) ? . 7_656
O(3) O(23) 2.901(8) ? . 7_656
O(4) O(18) 2.763(9) ? . 3_676
O(4) O(27) 2.66(2) ? . 3_666
O(4) O(7) 2.65(3) ? . .
O(5) O(2) 2.734(8) ? . 7_666
O(5) O(23) 2.823(10) ? . 1_565
O(5) O(7) 2.07(3) ? . .
O(20) O(24) 2.418(6) ? . 3_666
O(20) O(8) 2.746(9) ? . .
O(20) O(29) 2.864(13) ? . .
O(8) O(20) 2.746(9) ? . .
O(8) O(11) 2.55(7) ? . .
O(8) O(12) 2.08(4) ? . .
O(17) O(24) 2.379(6) ? . 3_666
O(17) O(13) 2.860(9) ? . 3_666
O(9) O(24) 2.323(9) ? . 4_565
O(9) O(26) 2.812(11) ? . 2_656
O(9) O(11) 0.66(8) ? . .
O(9) O(12) 2.68(4) ? . .
O(6) O(26) 2.377(11) ? . 3_666
O(6) O(25) 2.890(17) ? . 4_574
O(6) O(7) 0.76(3) ? . .
O(10) O(26) 2.297(14) ? . .
O(10) O(26) 2.560(14) ? . 2_656
O(10) O(25) 2.87(2) ? . 1_545
O(10) O(11) 1.90(5) ? . .
O(10) O(12) 0.75(4) ? . .
O(13) O(19) 2.907(10) ? . 1_545
O(13) O(17) 2.860(9) ? . 3_666
O(16) O(24) 2.716(11) ? . 3_666
O(16) O(28) 2.803(13) ? . .
O(14) O(18) 2.814(9) ? . 1_545
O(14) O(21) 2.885(18) ? . .
O(15) O(23) 2.706(12) ? . 4_555
O(29) O(20) 2.864(13) ? . .
O(29) O(20) 2.864(13) ? . 2_656
O(29) O(25) 2.76(2) ? . .
O(29) O(25) 2.76(2) ? . 2_656
O(26) O(9) 2.812(11) ? . 2_656
O(26) O(6) 2.377(11) ? . 3_666
O(26) O(10) 2.297(14) ? . .
O(26) O(10) 2.560(14) ? . 2_656
O(26) O(28) 2.255(12) ? . .
O(26) O(25) 2.582(19) ? . 1_545
O(26) O(11) 2.24(7) ? . 2_656
O(26) O(12) 2.44(4) ? . .
O(26) O(27) 2.71(2) ? . .
O(28) O(16) 2.803(13) ? . .
O(28) O(26) 2.255(12) ? . .
O(28) O(22) 2.763(12) ? . .
O(28) O(22) 2.805(12) ? . 3_666
O(28) O(12) 2.99(4) ? . .
O(28) O(27) 1.29(2) ? . .
O(22) O(19) 2.786(9) ? . .
O(22) O(28) 2.763(12) ? . .
O(22) O(28) 2.805(12) ? . 3_666
O(22) O(21) 2.824(17) ? . .
O(22) O(27) 2.60(2) ? . 3_666
O(23) O(24) 2.462(7) ? . .
O(23) O(3) 2.901(8) ? . 7_656
O(23) O(5) 2.823(10) ? . 1_545
O(23) O(15) 2.706(12) ? . 4_554
O(21) O(14) 2.885(18) ? . .
O(21) O(22) 2.824(17) ? . .
O(25) O(6) 2.890(17) ? . 4_575
O(25) O(10) 2.87(2) ? . 1_565
O(25) O(29) 2.76(2) ? . .
O(25) O(26) 2.582(19) ? . 1_565
O(25) O(25) 2.74(2) ? . 2_656
O(25) O(7) 2.98(3) ? . 4_575
O(11) S(5) 1.40(5) ? . .
O(11) O(24) 2.95(8) ? . 4_565
O(11) O(8) 2.55(7) ? . .
O(11) O(9) 0.66(8) ? . .
O(11) O(10) 1.90(5) ? . .
O(11) O(26) 2.24(7) ? . 2_656
O(11) O(12) 2.34(6) ? . .
O(11) C(7) 2.61(5) ? . .
O(11) C(8) 2.98(5) ? . .
O(12) S(5) 1.43(4) ? . .
O(12) O(8) 2.08(4) ? . .
O(12) O(9) 2.68(4) ? . .
O(12) O(10) 0.75(4) ? . .
O(12) O(26) 2.44(4) ? . .
O(12) O(28) 2.99(4) ? . .
O(12) O(11) 2.34(6) ? . .
O(12) C(7) 2.52(3) ? . .
O(27) O(4) 2.66(2) ? . 3_666
O(27) O(26) 2.71(2) ? . .
O(27) O(28) 1.29(2) ? . .
O(27) O(22) 2.60(2) ? . 3_666
O(7) S(4) 1.47(3) ? . .
O(7) O(4) 2.65(3) ? . .
O(7) O(5) 2.07(3) ? . .
O(7) O(6) 0.76(3) ? . .
O(7) O(25) 2.98(3) ? . 4_574
O(7) C(1) 2.63(3) ? . .
C(1) O(7) 2.63(3) ? . .
C(7) O(11) 2.61(5) ? . .
C(7) O(12) 2.52(3) ? . .
C(8) O(11) 2.98(5) ? . .
O(24) H(7) 2.819 ? . 7_656
O(19) H(3) 2.992 ? . .
O(5) H(10) 2.091 ? . 7_666
O(9) H(1) 2.725 ? . 4_565
O(6) H(4) 2.587 ? . 4_564
O(13) H(2) 2.760 ? . 1_545
O(15) H(3) 2.841 ? . 1_545
O(23) H(7) 2.687 ? . 7_656
O(11) H(1) 2.677 ? . 4_565
O(11) H(4) 2.657 ? . .
O(7) H(1) 2.710 ? . .
O(7) H(4) 2.338 ? . 4_564
H(1) O(9) 2.725 ? . 4_564
H(1) O(11) 2.677 ? . 4_564
H(1) O(7) 2.710 ? . .
H(1) H(4) 2.537 ? . 4_564
H(2) O(13) 2.760 ? . 1_565
H(3) O(19) 2.992 ? . .
H(3) O(15) 2.841 ? . 1_565
H(4) O(6) 2.587 ? . 4_565
H(4) O(11) 2.657 ? . .
H(4) O(7) 2.338 ? . 4_565
H(4) H(1) 2.537 ? . 4_565
H(7) O(24) 2.819 ? . 7_656
H(7) O(23) 2.687 ? . 7_656
H(10) O(5) 2.091 ? . 7_666

loop_
_geom_torsion_atom_site_label_1
_geom_torsion_atom_site_label_2
_geom_torsion_atom_site_label_3
_geom_torsion_atom_site_label_4
_geom_torsion
_geom_torsion_publ_flag
_geom_torsion_site_symmetry_1
_geom_torsion_site_symmetry_2
_geom_torsion_site_symmetry_3
_geom_torsion_site_symmetry_4
C(9) S(2) C(17) C(16) 99.4(4) ? . . . .
C(9) S(2) C(17) C(18) -79.2(4) ? . . . .
C(17) S(2) C(9) C(8) 99.6(4) ? . . . .
C(17) S(2) C(9) C(10) -79.3(4) ? . . . .
C(3) S(1) C(11) C(10) 104.0(4) ? . . . .
C(3) S(1) C(11) C(12) -73.7(4) ? . . . .
C(11) S(1) C(3) C(2) 122.4(4) ? . . . .
C(11) S(1) C(3) C(4) -59.8(5) ? . . . .
C(5) S(3) C(15) C(14) -47.0(5) ? 7_656 . . .
C(5) S(3) C(15) C(16) 137.6(4) ? 7_656 . . .
C(15) S(3) C(5) C(4) 97.2(5) ? . . 7_656 7_656
C(15) S(3) C(5) C(6) -84.7(5) ? . . 7_656 7_656
O(8) S(5) O(9) O(11) 142(5) ? . . . .
O(8) S(5) O(10) O(12) 34(3) ? . . . .
O(8) S(5) O(11) O(9) -48(5) ? . . . .
O(8) S(5) O(12) O(10) -151(3) ? . . . .
O(8) S(5) C(7) C(8) 168.8(5) ? . . . .
O(8) S(5) C(7) C(12) -12.2(6) ? . . . .
O(9) S(5) O(10) O(12) 160(3) ? . . . .
O(10) S(5) O(9) O(11) 10(5) ? . . . .
O(9) S(5) O(12) O(10) -29(4) ? . . . .
O(12) S(5) O(9) O(11) 25(6) ? . . . .
O(9) S(5) C(7) C(8) 53.8(5) ? . . . .
O(9) S(5) C(7) C(12) -127.2(5) ? . . . .
C(7) S(5) O(9) O(11) -105(5) ? . . . .
O(10) S(5) O(11) O(9) -170(5) ? . . . .
O(11) S(5) O(10) O(12) 164(4) ? . . . .
O(10) S(5) C(7) C(8) -62.6(6) ? . . . .
O(10) S(5) C(7) C(12) 116.4(6) ? . . . .
C(7) S(5) O(10) O(12) -87(3) ? . . . .
O(11) S(5) O(12) O(10) -17(4) ? . . . .
O(12) S(5) O(11) O(9) -162(4) ? . . . .
O(11) S(5) C(7) C(8) 26(3) ? . . . .
O(11) S(5) C(7) C(12) -155(3) ? . . . .
C(7) S(5) O(11) O(9) 84(5) ? . . . .
O(12) S(5) C(7) C(8) -93.4(19) ? . . . .
O(12) S(5) C(7) C(12) 85.6(19) ? . . . .
C(7) S(5) O(12) O(10) 102(3) ? . . . .
O(4) S(4) O(6) O(7) 150(2) ? . . . .
O(4) S(4) O(7) O(6) -41(3) ? . . . .
O(4) S(4) C(1) C(2) -68.0(5) ? . . . .
O(4) S(4) C(1) C(6) 110.7(5) ? . . . .
O(5) S(4) O(6) O(7) 22(2) ? . . . .
O(5) S(4) O(7) O(6) -161(2) ? . . . .
O(5) S(4) C(1) C(2) 49.5(6) ? . . . .
O(5) S(4) C(1) C(6) -131.8(5) ? . . . .
O(6) S(4) C(1) C(2) 177.8(5) ? . . . .
O(6) S(4) C(1) C(6) -3.5(6) ? . . . .
C(1) S(4) O(6) O(7) -98(2) ? . . . .
O(7) S(4) C(1) C(2) 146.1(15) ? . . . .
O(7) S(4) C(1) C(6) -35.2(15) ? . . . .
C(1) S(4) O(7) O(6) 92(2) ? . . . .
O(13) S(6) C(13) C(14) -3.8(6) ? . . . .
O(13) S(6) C(13) C(18) 171.1(5) ? . . . .
O(14) S(6) C(13) C(14) -129.9(7) ? . . . .
O(14) S(6) C(13) C(18) 45.0(8) ? . . . .
O(15) S(6) C(13) C(14) 111.6(6) ? . . . .
O(15) S(6) C(13) C(18) -73.4(6) ? . . . .
O(19) Na(1) O(18) Na(1) 89.1(2) ? . . . 3_676
O(19) Na(1) O(18) Na(1) -96.5(2) ? . . 3_676 3_676
O(20) Na(1) O(18) Na(1) 177.3(2) ? . . . 3_676
O(17) Na(1) O(18) Na(1) -99.4(2) ? . . . 3_676
O(16) Na(1) O(18) Na(1) -88.9(13) ? . . . 3_676
O(20) Na(1) O(18) Na(1) -76(5) ? . . 3_676 3_676
O(17) Na(1) O(18) Na(1) 89.3(2) ? . . 3_676 3_676
O(16) Na(1) O(18) Na(1) 165.9(2) ? . . 3_676 3_676
S(4) C(1) C(2) C(3) 179.2(4) ? . . . .
S(4) C(1) C(6) C(5) -179.7(4) ? . . . .
C(2) C(1) C(6) C(5) -1.0(8) ? . . . .
C(6) C(1) C(2) C(3) 0.5(8) ? . . . .
C(1) C(2) C(3) S(1) 178.5(4) ? . . . .
C(1) C(2) C(3) C(4) 0.7(8) ? . . . .
S(1) C(3) C(4) O(1) 1.1(8) ? . . . .
S(1) C(3) C(4) C(5) -179.2(4) ? . . . .
C(2) C(3) C(4) O(1) 178.8(5) ? . . . .
C(2) C(3) C(4) C(5) -1.4(8) ? . . . .
O(1) C(4) C(5) S(3) 2.6(8) ? . . . 7_656
O(1) C(4) C(5) C(6) -179.3(5) ? . . . .
C(3) C(4) C(5) S(3) -177.2(4) ? . . . 7_656
C(3) C(4) C(5) C(6) 0.9(9) ? . . . .
S(3) C(5) C(6) C(1) 178.4(4) ? 7_656 . . .
C(4) C(5) C(6) C(1) 0.3(7) ? . . . .
S(5) C(7) C(8) C(9) -178.8(4) ? . . . .
S(5) C(7) C(12) C(11) 179.9(2) ? . . . .
C(8) C(7) C(12) C(11) -1.1(8) ? . . . .
C(12) C(7) C(8) C(9) 2.2(8) ? . . . .
C(7) C(8) C(9) S(2) -178.1(4) ? . . . .
C(7) C(8) C(9) C(10) 0.9(7) ? . . . .
S(2) C(9) C(10) O(2) -4.3(6) ? . . . .
S(2) C(9) C(10) C(11) 174.1(3) ? . . . .
C(8) C(9) C(10) O(2) 176.7(4) ? . . . .
C(8) C(9) C(10) C(11) -4.8(7) ? . . . .
O(2) C(10) C(11) S(1) 6.5(7) ? . . . .
O(2) C(10) C(11) C(12) -175.8(4) ? . . . .
C(9) C(10) C(11) S(1) -171.8(3) ? . . . .
C(9) C(10) C(11) C(12) 5.9(7) ? . . . .
S(1) C(11) C(12) C(7) 174.7(4) ? . . . .
C(10) C(11) C(12) C(7) -3.0(7) ? . . . .
S(6) C(13) C(14) C(15) 176.0(4) ? . . . .
S(6) C(13) C(18) C(17) -175.3(4) ? . . . .
C(14) C(13) C(18) C(17) -0.4(8) ? . . . .
C(18) C(13) C(14) C(15) 1.1(9) ? . . . .
C(13) C(14) C(15) S(3) -176.1(4) ? . . . .
C(13) C(14) C(15) C(16) -0.8(9) ? . . . .
S(3) C(15) C(16) O(3) -4.4(6) ? . . . .
S(3) C(15) C(16) C(17) 175.3(4) ? . . . .
C(14) C(15) C(16) O(3) -179.9(4) ? . . . .
C(14) C(15) C(16) C(17) -0.2(6) ? . . . .
O(3) C(16) C(17) S(2) 1.9(7) ? . . . .
O(3) C(16) C(17) C(18) -179.5(5) ? . . . .
C(15) C(16) C(17) S(2) -177.8(4) ? . . . .
C(15) C(16) C(17) C(18) 0.9(8) ? . . . .
S(2) C(17) C(18) C(13) 178.1(4) ? . . . .
C(16) C(17) C(18) C(13) -0.6(8) ? . . . .
